data_1539099
loop_
_publ_author_name
'Sillen, L.G.'

_publ_section_title
;
 Die Kristallstruktur einiger Cadmium/Wismutoxychloride und -oxybromide
;
_journal_name_full 'Zeitschrift fuer Anorganische und Allgemeine Chemie'
_journal_page_first 331
_journal_page_last 346
_journal_volume 246
_journal_year 1941
_chemical_formula_sum 'Bi4 Cd0.5 Cl5 O4'
_chemical_name_systematic 'Cd0.5 Bi4 O4 Cl5'
_space_group_IT_number 139
_symmetry_space_group_name_Hall '-I 4 2'
_symmetry_space_group_name_H-M 'I 4/m m m'
_cell_angle_alpha 90
_cell_angle_beta 90
_cell_angle_gamma 90
_cell_formula_units_Z 2
_cell_length_a 3.879
_cell_length_b 3.879
_cell_length_c 36.12999
_cell_volume 543.635
_citation_journal_id_ASTM ZAACAB
_cod_data_source_file Sillen_ZAACAB_1941_1965.cif
_cod_data_source_block Bi4Cd0.5Cl5O4
_cod_original_cell_volume 543.6349
_cod_database_code 1539099

loop_
_symmetry_equiv_pos_as_xyz
x,y,z
-y,x,z
-x,-y,z
y,-x,z
x,-y,-z
y,x,-z
-x,y,-z
-y,-x,-z
-x,-y,-z
y,-x,-z
x,y,-z
-y,x,-z
-x,y,z
-y,-x,z
x,-y,z
y,x,z
x+1/2,y+1/2,z+1/2
-y+1/2,x+1/2,z+1/2
-x+1/2,-y+1/2,z+1/2
y+1/2,-x+1/2,z+1/2
x+1/2,-y+1/2,-z+1/2
y+1/2,x+1/2,-z+1/2
-x+1/2,y+1/2,-z+1/2
-y+1/2,-x+1/2,-z+1/2
-x+1/2,-y+1/2,-z+1/2
y+1/2,-x+1/2,-z+1/2
x+1/2,y+1/2,-z+1/2
-y+1/2,x+1/2,-z+1/2
-x+1/2,y+1/2,z+1/2
-y+1/2,-x+1/2,z+1/2
x+1/2,-y+1/2,z+1/2
y+1/2,x+1/2,z+1/2

loop_
_atom_site_label
_atom_site_type_symbol
_atom_site_fract_x
_atom_site_fract_y
_atom_site_fract_z
_atom_site_occupancy
_atom_site_U_iso_or_equiv
O1 O-2 0 0.5 0.1485 1 0.0
Bi2 Bi+3 0 0 0.317 1 0.0
Bi1 Bi+3 0 0 0.114 1 0.0
Cl2 Cl-1 0 0 0.433 1 0.0
Cl1 Cl-1 0 0 0.22 1 0.0
Cl3 Cl-1 0 0 0 1 0.0
Cd1 Cd+2 0 0 0.5 0.5 0.0
